data_2007261
loop_
_publ_author_name
'Suzuki, Honoh'
'Ishiguro, Shin-ichi'

_publ_section_title
;
 <i>N</i>,<i>N</i>-Dimethylformamide Complex of Aluminium(III)
 Perchlorate
;
_journal_issue 5
_journal_name_full 'Acta Crystallographica Section C'
_journal_page_first 586
_journal_page_last 588
_journal_paper_doi 10.1107/S0108270197018817
_journal_volume 54
_journal_year 1998
_chemical_formula_iupac '[Al(C3 H7 NO)6](Cl O4)3'
_chemical_formula_moiety 'C18 H42 Al N6 O6,3(Cl O4)'
_chemical_formula_sum 'C18 H42 Al Cl3 N6 O18'
_chemical_formula_weight 763.91
_chemical_name_systematic
;
hexakis(N,N-dimethylformamide)aluminium(III) perchlorate
;
_space_group_IT_number 15
_symmetry_cell_setting monoclinic
_symmetry_space_group_name_Hall '-C 2yc'
_symmetry_space_group_name_H-M 'C 1 2/c 1'
_audit_creation_method SHELXL
_cell_angle_alpha 90.00
_cell_angle_beta 100.401(8)
_cell_angle_gamma 90.00
_cell_formula_units_Z 4
_cell_length_a 20.252(2)
_cell_length_b 13.6380(10)
_cell_length_c 13.1320(10)
_cell_measurement_reflns_used 25
_cell_measurement_temperature 298(2)
_cell_measurement_theta_max 25
_cell_measurement_theta_min 23
_cell_volume 3567.4(5)
_computing_cell_refinement 'CAD-4 system'
_computing_data_collection 'CAD-4 system'
_computing_data_reduction 'CAD-4 system'
_computing_molecular_graphics 'ORTEPIII (Burnett & Johnson, 1996)'
_computing_publication_material SHELXL93
_computing_structure_refinement 'SHELXL93 (Sheldrick, 1993)'
_computing_structure_solution 'SHELXS86 (Sheldrick, 1990)'
_diffrn_ambient_temperature 298(2)
_diffrn_measurement_device 'Enraf-Nonius CAD4'
_diffrn_measurement_method \w--2\q
_diffrn_radiation_monochromator graphite
_diffrn_radiation_source 'fine-focus sealed tube'
_diffrn_radiation_type CuK\a
_diffrn_radiation_wavelength 1.54184
_diffrn_reflns_av_R_equivalents 0.0182
_diffrn_reflns_av_sigmaI/netI 0.0121
_diffrn_reflns_limit_h_max 24
_diffrn_reflns_limit_h_min -24
_diffrn_reflns_limit_k_max 16
_diffrn_reflns_limit_k_min 0
_diffrn_reflns_limit_l_max 15
_diffrn_reflns_limit_l_min 0
_diffrn_reflns_number 3530
_diffrn_reflns_theta_max 69.92
_diffrn_reflns_theta_min 3.93
_diffrn_standards_decay_% 2
_diffrn_standards_interval_time 60
_diffrn_standards_number 3
_exptl_absorpt_coefficient_mu 3.262
_exptl_absorpt_correction_T_max 0.271
_exptl_absorpt_correction_T_min 0.249
_exptl_absorpt_correction_type psi-scan
_exptl_absorpt_process_details '(North et al., 1968)'
_exptl_crystal_colour colorless
_exptl_crystal_density_diffrn 1.422
_exptl_crystal_density_meas ?
_exptl_crystal_description prism
_exptl_crystal_F_000 1600
_exptl_crystal_size_max 0.40
_exptl_crystal_size_mid 0.40
_exptl_crystal_size_min 0.40
_refine_diff_density_max 0.493
_refine_diff_density_min -0.367
_refine_ls_extinction_coef 0.0038(3)
_refine_ls_extinction_method SHELXL93_(Sheldrick,_1993)
_refine_ls_goodness_of_fit_all 1.089
_refine_ls_goodness_of_fit_obs 1.106
_refine_ls_hydrogen_treatment H_atoms:_see_text
_refine_ls_matrix_type full
_refine_ls_number_parameters 235
_refine_ls_number_reflns 3369
_refine_ls_number_restraints 0
_refine_ls_restrained_S_all 1.089
_refine_ls_restrained_S_obs 1.106
_refine_ls_R_factor_all 0.0603
_refine_ls_R_factor_obs .0556
_refine_ls_shift/esd_max 0.000
_refine_ls_shift/esd_mean 0.000
_refine_ls_structure_factor_coef Fsqd
_refine_ls_weighting_details 'w = 1/[\s^2^(Fo^2^) + (0.0932P)^2^ + 3.6066P] where P=(Fo^2^+2Fc^2^)/3'
_refine_ls_weighting_scheme calc
_refine_ls_wR_factor_all 0.1695
_refine_ls_wR_factor_obs .1625
_reflns_number_observed 3023
_reflns_number_total 3369
_reflns_observed_criterion >2sigma(I)
_cod_data_source_file os1003.cif
_cod_data_source_block aldmf
_cod_depositor_comments
;
The following automatic conversions were performed:

'_exptl_crystal_density_meas' value 'not measured' was changed to '?'
- the value is perceived as not measured.

Automatic conversion script
Id: cif_fix_values 3008 2015-01-20 13:52:24Z robertas 

The following automatic conversions were performed:

'_refine_ls_weighting_scheme' value 'calc w = 1/[\s^2^(Fo^2^) +
(0.0932P)^2^ + 3.6066P] where P=(Fo^2^+2Fc^2^)/3' was changed to
'calc'. New tag '_refine_ls_weighting_details' was created. The value
of the new tag was set to 'w = 1/[\s^2^(Fo^2^) + (0.0932P)^2^ +
3.6066P] where P=(Fo^2^+2Fc^2^)/3'.

Automatic conversion script
Id: cif_fix_values 3143 2015-03-26 13:38:13Z robertas 
;
_cod_original_sg_symbol_H-M 'C 2/c'
_cod_database_code 2007261
_cod_database_fobs_code 2007261

loop_
_symmetry_equiv_pos_as_xyz
'x, y, z'
'-x, y, -z+1/2'
'x+1/2, y+1/2, z'
'-x+1/2, y+1/2, -z+1/2'
'-x, -y, -z'
'x, -y, z-1/2'
'-x+1/2, -y+1/2, -z'
'x+1/2, -y+1/2, z-1/2'

loop_
_atom_site_aniso_label
_atom_site_aniso_U_11
_atom_site_aniso_U_22
_atom_site_aniso_U_33
_atom_site_aniso_U_12
_atom_site_aniso_U_13
_atom_site_aniso_U_23
Al .0387(5) .0373(5) .0518(5) -.0052(3) .0109(4) -.0015(4)
O1 .0519(9) .0384(8) .0618(10) -.0078(7) .0152(7) -.0029(7)
O2 .0418(8) .0479(9) .0646(10) -.0038(7) .0158(7) -.0048(7)
O3 .0538(9) .0481(9) .0525(9) .0003(7) .0080(7) .0011(7)
N1 .0550(12) .0393(10) .0708(13) -.0065(9) .0155(10) -.0051(9)
N2 .0412(11) .0708(14) .0676(14) -.0023(10) .0140(9) -.0012(11)
N3 .0729(15) .0542(13) .0584(13) .0006(11) -.0021(11) .0013(10)
C11 .0478(12) .0375(11) .0687(15) -.0034(9) .0181(11) -.0011(11)
C12 .095(2) .062(2) .104(3) -.034(2) .038(2) -.007(2)
C13 .104(3) .062(2) .103(3) -.016(2) .036(2) -.033(2)
C21 .0512(14) .0520(14) .073(2) -.0006(11) .0247(12) .0051(12)
C22 .059(2) .084(2) .152(4) .016(2) .018(2) -.024(2)
C23 .070(2) .115(3) .159(4) -.015(2) .057(2) .016(3)
C31 .0619(14) .0406(12) .0551(13) -.0048(10) .0122(11) -.0005(10)
C32 .122(3) .080(2) .062(2) .006(2) .004(2) -.017(2)
C33 .096(3) .087(2) .087(2) .015(2) -.013(2) .017(2)
Cl1 .0711(5) .0616(5) .0845(5) -.0141(3) .0223(4) .0098(3)
O11 .131(3) .106(2) .161(3) -.004(2) .090(2) .024(2)
O12 .196(4) .084(2) .316(7) -.059(3) .080(5) -.036(3)
O131 .233(17) .077(4) .196(12) .014(8) .161(12) .002(7)
O132 .094(5) .153(9) .218(13) .031(5) .071(7) .080(10)
O141 .232(15) .206(13) .132(7) -.105(13) -.052(8) -.001(9)
O142 .172(9) .216(13) .146(9) .015(10) -.006(7) .086(9)
Cl2 .0897(9) .0656(7) .1544(14) .000 .0052(9) .000
O21 .187(4) .154(4) .166(4) -.071(3) -.006(3) -.018(3)
O22 .213(6) .216(6) .353(9) .088(5) .001(5) -.139(6)

loop_
_atom_site_label
_atom_site_fract_x
_atom_site_fract_y
_atom_site_fract_z
_atom_site_U_iso_or_equiv
_atom_site_thermal_displace_type
_atom_site_calc_flag
_atom_site_refinement_flags
_atom_site_occupancy
_atom_site_disorder_group
_atom_site_type_symbol
Al .2500 .2500 .0000 .0422(3) Uani d S 1 . Al
O1 .22280(8) .11843(11) -.01859(13) .0501(4) Uani d . 1 . O
O2 .33327(8) .21580(13) -.03449(14) .0507(4) Uani d . 1 . O
O3 .21719(9) .27282(12) -.14087(13) .0516(4) Uani d . 1 . O
N1 .19196(11) -.01490(15) -.1156(2) .0545(5) Uani d . 1 . N
N2 .43604(10) .2348(2) -.0723(2) .0593(6) Uani d . 1 . N
N3 .14056(13) .3147(2) -.2780(2) .0636(6) Uani d . 1 . N
C11 .22498(12) .0661(2) -.0968(2) .0504(6) Uani d . 1 . C
H11 .25172(12) .0867(2) -.1433(2) .060 Uiso calc R 1 . H
C12 .1494(2) -.0515(3) -.0460(3) .0846(10) Uani d . 1 . C
H12A .1515(12) -.1218(3) -.0439(18) .127 Uiso calc R 1 . H
H12B .1040(3) -.0310(18) -.0702(13) .127 Uiso calc R 1 . H
H12C .1648(9) -.0258(18) .0223(6) .127 Uiso calc R 1 . H
C13 .1932(2) -.0704(3) -.2102(3) .0877(11) Uani d . 1 . C
H13A .1485(3) -.0744(19) -.2500(12) .132 Uiso calc R 1 . H
H13B .2098(14) -.1353(8) -.1927(3) .132 Uiso calc R 1 . H
H13C .2220(12) -.0382(12) -.2503(12) .132 Uiso calc R 1 . H
C21 .37992(13) .2688(2) -.0527(2) .0570(6) Uani d . 1 . C
H21 .37413(13) .3365(2) -.0521(2) .068 Uiso calc R 1 . H
C22 .4474(2) .1297(3) -.0737(4) .0983(13) Uani d . 1 . C
H22A .4802(12) .1156(4) -.116(2) .148 Uiso calc R 1 . H
H22B .4061(4) .0970(3) -.102(2) .148 Uiso calc R 1 . H
H22C .4634(16) .1071(5) -.0044(5) .148 Uiso calc R 1 . H
C23 .4895(2) .3013(4) -.0906(4) .1104(15) Uani d . 1 . C
H23A .5313(4) .2811(18) -.049(2) .166 Uiso calc R 1 . H
H23B .4792(10) .3669(6) -.072(3) .166 Uiso calc R 1 . H
H23C .4931(14) .299(2) -.1625(7) .166 Uiso calc R 1 . H
C31 .16885(13) .3252(2) -.1830(2) .0523(6) Uani d . 1 . C
H31 .15291(13) .3735(2) -.1437(2) .063 Uiso calc R 1 . H
C32 .1609(2) .2365(3) -.3423(3) .0897(11) Uani d . 1 . C
H32A .1742(15) .2645(3) -.4024(13) .135 Uiso calc R 1 . H
H32B .1238(6) .1926(13) -.363(2) .135 Uiso calc R 1 . H
H32C .1979(11) .2009(15) -.3032(9) .135 Uiso calc R 1 . H
C33 .0828(2) .3738(3) -.3242(3) .0934(12) Uani d . 1 . C
H33A .0436(4) .3330(6) -.338(2) .140 Uiso calc R 1 . H
H33B .0910(7) .402(2) -.3876(14) .140 Uiso calc R 1 . H
H33C .0758(10) .4250(15) -.2771(11) .140 Uiso calc R 1 . H
Cl1 .15252(4) .38982(5) .37129(6) .0714(3) Uani d . 1 . Cl
O11 .1888(2) .4316(3) .3029(3) .1246(12) Uani d . 1 . O
O12 .1265(3) .3010(3) .3449(5) .195(2) Uani d . 1 . O
O131 .1177(8) .4512(7) .4145(11) .154(6) Uani d P .50 . O
O132 .0903(5) .4477(11) .3533(10) .150(5) Uani d P .50 . O
O141 .1858(9) .4131(12) .4723(9) .200(7) Uani d P .50 . O
O142 .1994(7) .3364(11) .4454(10) .183(5) Uani d P .50 . O
Cl2 .5000 .59920(10) .7500 .1053(5) Uani d S 1 . Cl
O21 .5426(3) .6574(4) .8181(3) .174(2) Uani d . 1 . O
O22 .5365(3) .5402(5) .6983(6) .267(4) Uani d . 1 . O

loop_
_atom_type_symbol
_atom_type_description
_atom_type_scat_dispersion_real
_atom_type_scat_dispersion_imag
_atom_type_scat_source
C C 0.0181 0.0091 'International Tables Vol C Tables 4.2.6.8 and 6.1.1.4'
H H 0.0000 0.0000 'International Tables Vol C Tables 4.2.6.8 and 6.1.1.4'
Cl Cl 0.3639 0.7018 'International Tables Vol C Tables 4.2.6.8 and 6.1.1.4'
Al Al 0.2130 0.2455 'International Tables Vol C Tables 4.2.6.8 and 6.1.1.4'
O O 0.0492 0.0322 'International Tables Vol C Tables 4.2.6.8 and 6.1.1.4'
N N 0.0311 0.0180 'International Tables Vol C Tables 4.2.6.8 and 6.1.1.4'

loop_
_geom_angle_atom_site_label_1
_geom_angle_atom_site_label_2
_geom_angle_atom_site_label_3
_geom_angle_site_symmetry_1
_geom_angle_site_symmetry_3
_geom_angle
_geom_angle_publ_flag
O1 Al O2 . . 89.23(7) yes
O1 Al O2 . 7 90.77(7) yes
O1 Al O2 7 . 90.77(7) no
O1 Al O2 7 7 89.23(7) no
O1 Al O3 . . 89.25(7) yes
O1 Al O3 . 7 90.75(7) yes
O1 Al O3 7 . 90.75(7) no
O1 Al O3 7 7 89.25(7) no
O2 Al O3 . . 88.68(8) yes
O2 Al O3 . 7 91.32(8) yes
O2 Al O3 7 . 91.32(8) no
O2 Al O3 7 7 88.68(8) no
Al O1 C11 . . 126.5(2) yes
Al O2 C21 . . 130.2(2) yes
Al O3 C31 . . 129.6(2) yes
C11 N1 C12 . . 121.2(2) no
C11 N1 C13 . . 121.3(2) no
C12 N1 C13 . . 117.4(2) no
C21 N2 C22 . . 120.1(3) no
C21 N2 C23 . . 120.8(3) no
C22 N2 C23 . . 119.0(3) no
C31 N3 C32 . . 121.2(3) no
C31 N3 C33 . . 121.8(3) no
C32 N3 C33 . . 116.7(3) no
O1 C11 N1 . . 123.3(2) no
O2 C21 N2 . . 123.6(3) no
O3 C31 N3 . . 122.7(2) no
O11 Cl1 O12 . . 115.7(3) no
O11 Cl1 O131 . . 114.6(5) no
O11 Cl1 O132 . . 102.5(5) no
O11 Cl1 O141 . . 107.3(6) no
O11 Cl1 O142 . . 106.7(6) no
O12 Cl1 O131 . . 118.7(7) no
O12 Cl1 O132 . . 99.1(7) no
O12 Cl1 O141 . . 123.0(6) no
O12 Cl1 O142 . . 84.1(7) no
O131 Cl1 O141 . . 69.3(9) no
O131 Cl1 O142 . . 112.2(9) no
O132 Cl1 O141 . . 106.3(10) no
O132 Cl1 O142 . . 145.8(7) no
O21 Cl2 O21 . 2_656 109.6(5) no
O21 Cl2 O22 . . 109.4(4) no
O21 Cl2 O22 . 2_656 110.6(4) no
O21 Cl2 O22 2_656 . 110.6(4) no
O21 Cl2 O22 2_656 2_656 109.4(4) no
O22 Cl2 O22 . 2_656 107.1(8) no

loop_
_geom_bond_atom_site_label_1
_geom_bond_atom_site_label_2
_geom_bond_site_symmetry_2
_geom_bond_distance
_geom_bond_publ_flag
Al O1 . 1.880(2) yes
Al O1 7 1.880(2) no
Al O2 . 1.882(2) yes
Al O2 7 1.882(2) no
Al O3 . 1.875(2) yes
Al O3 7 1.875(2) no
O1 C11 . 1.258(3) yes
O2 C21 . 1.246(3) yes
O3 C31 . 1.256(3) yes
N1 C11 . 1.291(3) yes
N1 C12 . 1.453(4) yes
N1 C13 . 1.459(4) yes
N2 C21 . 1.296(3) yes
N2 C22 . 1.453(5) yes
N2 C23 . 1.465(4) yes
N3 C31 . 1.284(3) yes
N3 C32 . 1.465(4) yes
N3 C33 . 1.459(4) yes
Cl1 O11 . 1.383(3) no
Cl1 O12 . 1.341(4) no
Cl1 O131 . 1.290(9) no
Cl1 O132 . 1.469(10) no
Cl1 O141 . 1.411(10) no
Cl1 O142 . 1.430(10) no
Cl2 O21 . 1.377(4) no
Cl2 O21 2_656 1.377(4) no
Cl2 O22 . 1.355(5) no
Cl2 O22 2_656 1.355(5) no

loop_
_geom_contact_atom_site_label_1
_geom_contact_atom_site_label_2
_geom_contact_distance
_geom_contact_site_symmetry_2
_geom_contact_publ_flag
O1 C21 2.876(3) 7 no
O1 C31 3.212(3) 7 no
O1 O141 3.351(17) 4_545 no
O2 C11 3.000(3) . no
O2 C31 2.918(3) 7 no
O3 C11 2.877(3) . no
O3 C21 3.290(3) . no
N1 O141 2.992(16) 4_545 no
N1 O142 3.489(14) 4_545 no
N3 O21 3.322(6) 3_444 no
C11 O11 3.475(4) 7 no
C11 O141 3.037(16) 4_545 no
C12 O141 3.337(18) 4_545 no
C12 O142 3.464(14) 4_545 no
C13 O11 3.439(5) 7 no
C21 O21 3.350(5) 5_666 no
C22 O132 3.378(12) 8 no
C23 O12 3.348(7) 8 no
C31 O11 3.351(4) 6_565 no
C31 O21 3.433(6) 3_444 no
C32 O142 3.321(14) 1_554 no
C32 O142 3.496(14) 7 no
C33 O132 3.355(15) 6_565 no
O142 O142 3.28(3) 7_556 no

loop_
_geom_torsion_atom_site_label_1
_geom_torsion_atom_site_label_2
_geom_torsion_atom_site_label_3
_geom_torsion_atom_site_label_4
_geom_torsion_site_symmetry_1
_geom_torsion
_geom_torsion_publ_flag
Al O1 C11 N1 . -163.4(2) yes
Al O2 C21 N2 . 177.6(2) yes
Al O3 C31 N3 . -160.9(2) yes
O1 Al O2 C21 . 169.9(2) no
O1 Al O2 C21 7 -10.1(2) no
O1 Al O3 C31 . 113.5(2) no
O1 Al O3 C31 7 -66.5(2) no
O2 Al O1 C11 . -52.0(2) no
O2 Al O1 C11 7 128.0(2) no
O2 Al O3 C31 . -157.3(2) no
O2 Al O3 C31 7 22.7(2) no
O3 Al O1 C11 . 36.6(2) no
O3 Al O1 C11 7 -143.4(2) no
O3 Al O2 C21 . 80.6(2) no
O3 Al O2 C21 7 -99.4(2) no
C12 N1 C11 O1 . -0.2(4) no
C13 N1 C11 O1 . 176.6(3) no
C22 N2 C21 O2 . -0.2(5) no
C23 N2 C21 O2 . -178.5(3) no
C32 N3 C31 O3 . 3.5(4) no
C33 N3 C31 O3 . 177.6(3) no
